data_2237923
loop_
_publ_author_name
'Fan, Cui-Ping'
'Yin, Wei-Ping'
'Cao, Xin-Xiang'
'Yao, Jing-Cai'

_publ_section_title
;
 2-Bromo-1,6,6-trimethyl-6,7,8,9-tetrahydrophenanthro[1,2-<i>b</i>]furan-10,11-dione
;
_journal_coeditor_code KP2449
_journal_issue 6
_journal_name_full 'Acta Crystallographica Section E'
_journal_page_first o834
_journal_paper_doi 10.1107/S1600536813011483
_journal_volume 69
_journal_year 2013
_chemical_formula_iupac 'C19 H17 Br O3'
_chemical_formula_moiety 'C19 H17 Br O3'
_chemical_formula_sum 'C19 H17 Br O3'
_chemical_formula_weight 373.24
_chemical_name_systematic 2-Bromo-1,6,6-trimethyl-6,7,8,9-tetrahydrophenanthro[1,2-<i>b</i>]furan-10,11-dione
_space_group_IT_number 11
_symmetry_cell_setting monoclinic
_symmetry_space_group_name_Hall '-P 2yb'
_symmetry_space_group_name_H-M 'P 1 21/m 1'
_atom_sites_solution_hydrogens geom
_atom_sites_solution_primary direct
_atom_sites_solution_secondary difmap
_audit_creation_method SHELXL-97
_cell_angle_alpha 90.00
_cell_angle_beta 96.7230(10)
_cell_angle_gamma 90.00
_cell_formula_units_Z 2
_cell_length_a 9.6063(12)
_cell_length_b 7.0457(9)
_cell_length_c 11.9688(15)
_cell_measurement_reflns_used 2150
_cell_measurement_temperature 296(2)
_cell_measurement_theta_max 22.95
_cell_measurement_theta_min 2.58
_cell_volume 804.52(18)
_computing_cell_refinement 'SAINT (Bruker, 2005)'
_computing_data_collection 'SMART (Bruker, 2005)'
_computing_data_reduction 'SAINT (Bruker, 2005)'
_computing_molecular_graphics 'SHELXTL (Sheldrick, 2008)'
_computing_publication_material 'SHELXTL (Sheldrick, 2008)'
_computing_structure_refinement 'SHELXL97 (Sheldrick, 2008)'
_computing_structure_solution 'SHELXS97 (Sheldrick, 2008)'
_diffrn_ambient_temperature 296(2)
_diffrn_measured_fraction_theta_full 0.998
_diffrn_measured_fraction_theta_max 0.998
_diffrn_measurement_device_type 'Bruker SMART CCD area-detector'
_diffrn_measurement_method 'phi and omega scans'
_diffrn_radiation_monochromator graphite
_diffrn_radiation_source 'fine-focus sealed tube'
_diffrn_radiation_type MoK\a
_diffrn_radiation_wavelength 0.71073
_diffrn_reflns_av_R_equivalents 0.0462
_diffrn_reflns_av_sigmaI/netI 0.0379
_diffrn_reflns_limit_h_max 11
_diffrn_reflns_limit_h_min -11
_diffrn_reflns_limit_k_max 8
_diffrn_reflns_limit_k_min -8
_diffrn_reflns_limit_l_max 14
_diffrn_reflns_limit_l_min -14
_diffrn_reflns_number 6178
_diffrn_reflns_theta_full 25.50
_diffrn_reflns_theta_max 25.50
_diffrn_reflns_theta_min 2.58
_exptl_absorpt_coefficient_mu 2.567
_exptl_absorpt_correction_T_max 0.7481
_exptl_absorpt_correction_T_min 0.3721
_exptl_absorpt_correction_type multi-scan
_exptl_absorpt_process_details '(SADABS; Bruker, 2005)'
_exptl_crystal_colour brown
_exptl_crystal_density_diffrn 1.541
_exptl_crystal_density_method 'not measured'
_exptl_crystal_description block
_exptl_crystal_F_000 380
_exptl_crystal_size_max 0.48
_exptl_crystal_size_mid 0.15
_exptl_crystal_size_min 0.12
_refine_diff_density_max 0.218
_refine_diff_density_min -0.412
_refine_ls_extinction_method none
_refine_ls_goodness_of_fit_ref 1.017
_refine_ls_hydrogen_treatment constr
_refine_ls_matrix_type full
_refine_ls_number_parameters 144
_refine_ls_number_reflns 1634
_refine_ls_number_restraints 0
_refine_ls_restrained_S_all 1.017
_refine_ls_R_factor_all 0.0492
_refine_ls_R_factor_gt 0.0329
_refine_ls_shift/su_max 0.000
_refine_ls_shift/su_mean 0.000
_refine_ls_structure_factor_coef Fsqd
_refine_ls_weighting_details 'calc w=1/[\s^2^(Fo^2^)+(0.0469P)^2^+0.0000P] where P=(Fo^2^+2Fc^2^)/3'
_refine_ls_weighting_scheme calc
_refine_ls_wR_factor_gt 0.0825
_refine_ls_wR_factor_ref 0.0866
_reflns_number_gt 1177
_reflns_number_total 1634
_reflns_threshold_expression I>2sigma(I)
_cod_data_source_file kp2449.cif
_cod_data_source_block I
_cod_original_sg_symbol_H-M 'P 21/m'
_cod_database_code 2237923
_cod_database_fobs_code 2237923

loop_
_symmetry_equiv_pos_as_xyz
'x, y, z'
'-x, y+1/2, -z'
'-x, -y, -z'
'x, -y-1/2, z'

loop_
_atom_site_type_symbol
_atom_site_label
_atom_site_fract_x
_atom_site_fract_y
_atom_site_fract_z
_atom_site_U_iso_or_equiv
_atom_site_adp_type
_atom_site_calc_flag
_atom_site_refinement_flags
_atom_site_occupancy
_atom_site_symmetry_multiplicity
Br Br1 0.50666(4) 0.7500 -0.40805(3) 0.0774(2) Uani d S 1 2
C C1 0.9138(3) 0.7500 0.2002(2) 0.0392(7) Uani d S 1 2
C C2 0.7711(3) 0.7500 0.2173(2) 0.0365(7) Uani d S 1 2
C C3 0.6680(3) 0.7500 0.1229(2) 0.0354(7) Uani d S 1 2
C C4 0.7082(3) 0.7500 0.0134(2) 0.0371(7) Uani d S 1 2
C C5 0.8494(3) 0.7500 -0.0014(3) 0.0462(8) Uani d S 1 2
H H5 0.8766 0.7500 -0.0734 0.055 Uiso calc SR 1 2
C C6 0.9483(3) 0.7500 0.0909(3) 0.0471(8) Uani d S 1 2
H H6 1.0425 0.7500 0.0798 0.057 Uiso calc SR 1 2
C C7 0.5146(3) 0.7500 0.1357(3) 0.0456(8) Uani d S 1 2
C C8 0.4040(3) 0.7500 0.0286(3) 0.0440(8) Uani d S 1 2
C C9 0.4585(3) 0.7500 -0.0783(3) 0.0405(8) Uani d S 1 2
C C10 0.5998(3) 0.7500 -0.0809(3) 0.0387(7) Uani d S 1 2
C C11 0.3933(3) 0.7500 -0.1926(3) 0.0435(8) Uani d S 1 2
C C12 0.5002(4) 0.7500 -0.2540(3) 0.0490(8) Uani d S 1 2
C C13 0.2392(4) 0.7500 -0.2319(3) 0.0590(10) Uani d S 1 2
H H13A 0.2017 0.8744 -0.2222 0.088 Uiso calc PR 0.50 1
H H13B 0.1930 0.6601 -0.1886 0.088 Uiso calc PR 0.50 1
H H13C 0.2244 0.7155 -0.3100 0.088 Uiso calc PR 0.50 1
C C14 0.7287(4) 0.7500 0.3362(3) 0.0513(9) Uani d S 1 2
H H14A 0.7133 0.6252 0.3353 0.062 Uiso d PR 0.50 1
H H14B 0.6436 0.8237 0.3530 0.062 Uiso d PR 0.50 1
C C15 0.8496(5) 0.8191(7) 0.4235(4) 0.0587(15) Uani d P 0.50 1
H H15B 0.8751 0.9509 0.4144 0.070 Uiso d PR 0.50 1
H H15A 0.8219 0.8036 0.4983 0.070 Uiso d PR 0.50 1
C C16 0.9772(5) 0.7020(8) 0.4095(3) 0.058(2) Uani d P 0.50 1
H H16A 0.9494 0.5696 0.4079 0.070 Uiso d PR 0.50 1
H H16B 1.0497 0.7207 0.4721 0.070 Uiso d PR 0.50 1
C C17 1.0334(3) 0.7500 0.2971(3) 0.0495(8) Uani d S 1 2
C C18 1.1253(3) 0.5741(4) 0.2885(2) 0.0726(8) Uani d . 1 1
H H18A 1.1998 0.5740 0.3494 0.109 Uiso calc R 1 1
H H18B 1.1641 0.5760 0.2182 0.109 Uiso calc R 1 1
H H18C 1.0694 0.4619 0.2925 0.109 Uiso calc R 1 1
O O1 0.4673(3) 0.7500 0.2239(2) 0.0881(10) Uani d S 1 2
O O2 0.2812(3) 0.7500 0.0408(2) 0.0763(8) Uani d S 1 2
O O3 0.6299(2) 0.7500 -0.18897(17) 0.0468(6) Uani d S 1 2

loop_
_atom_site_aniso_label
_atom_site_aniso_U_11
_atom_site_aniso_U_22
_atom_site_aniso_U_33
_atom_site_aniso_U_12
_atom_site_aniso_U_13
_atom_site_aniso_U_23
Br1 0.0776(4) 0.1056(4) 0.0470(3) 0.000 -0.0020(2) 0.000
C1 0.0356(18) 0.0377(18) 0.0443(18) 0.000 0.0051(14) 0.000
C2 0.0394(18) 0.0273(16) 0.0436(18) 0.000 0.0093(14) 0.000
C3 0.0328(17) 0.0327(16) 0.0422(17) 0.000 0.0107(14) 0.000
C4 0.0293(17) 0.0391(17) 0.0435(17) 0.000 0.0072(14) 0.000
C5 0.0348(19) 0.063(2) 0.0420(18) 0.000 0.0106(15) 0.000
C6 0.0283(17) 0.064(2) 0.050(2) 0.000 0.0080(14) 0.000
C7 0.0374(19) 0.0464(19) 0.0548(19) 0.000 0.0126(16) 0.000
C8 0.0323(19) 0.0402(18) 0.060(2) 0.000 0.0093(16) 0.000
C9 0.0304(18) 0.0346(17) 0.056(2) 0.000 0.0041(15) 0.000
C10 0.0386(19) 0.0378(17) 0.0401(18) 0.000 0.0062(14) 0.000
C11 0.0397(19) 0.0343(18) 0.055(2) 0.000 -0.0023(16) 0.000
C12 0.046(2) 0.051(2) 0.048(2) 0.000 -0.0043(17) 0.000
C13 0.045(2) 0.047(2) 0.080(3) 0.000 -0.0106(19) 0.000
C14 0.048(2) 0.061(2) 0.0461(19) 0.000 0.0119(16) 0.000
C15 0.069(3) 0.066(4) 0.042(3) 0.001(2) 0.012(2) -0.005(2)
C16 0.060(3) 0.069(8) 0.042(2) -0.004(3) -0.008(2) 0.006(2)
C17 0.0395(19) 0.059(2) 0.049(2) 0.000 0.0007(15) 0.000
C18 0.0569(17) 0.0664(19) 0.089(2) 0.0088(14) -0.0157(14) 0.0102(15)
O1 0.0423(15) 0.174(3) 0.0517(16) 0.000 0.0206(13) 0.000
O2 0.0311(15) 0.124(2) 0.0759(18) 0.000 0.0144(13) 0.000
O3 0.0378(13) 0.0616(15) 0.0409(13) 0.000 0.0045(10) 0.000

loop_
_atom_type_symbol
_atom_type_description
_atom_type_scat_dispersion_real
_atom_type_scat_dispersion_imag
_atom_type_scat_source
C C 0.0033 0.0016 'International Tables Vol C Tables 4.2.6.8 and 6.1.1.4'
H H 0.0000 0.0000 'International Tables Vol C Tables 4.2.6.8 and 6.1.1.4'
O O 0.0106 0.0060 'International Tables Vol C Tables 4.2.6.8 and 6.1.1.4'
Br Br -0.2901 2.4595 'International Tables Vol C Tables 4.2.6.8 and 6.1.1.4'

loop_
_geom_angle_atom_site_label_1
_geom_angle_atom_site_label_2
_geom_angle_atom_site_label_3
_geom_angle_site_symmetry_1
_geom_angle_site_symmetry_3
_geom_angle
C6 C1 C2 . . 118.7(3)
C6 C1 C17 . . 118.2(3)
C2 C1 C17 . . 123.1(3)
C1 C2 C3 . . 119.2(3)
C1 C2 C14 . . 120.3(3)
C3 C2 C14 . . 120.5(3)
C4 C3 C2 . . 120.0(3)
C4 C3 C7 . . 118.4(3)
C2 C3 C7 . . 121.6(3)
C5 C4 C3 . . 119.8(3)
C5 C4 C10 . . 121.8(3)
C3 C4 C10 . . 118.4(3)
C6 C5 C4 . . 119.5(3)
C6 C5 H5 . . 120.2
C4 C5 H5 . . 120.2
C5 C6 C1 . . 122.7(3)
C5 C6 H6 . . 118.6
C1 C6 H6 . . 118.6
O1 C7 C3 . . 124.7(3)
O1 C7 C8 . . 115.5(3)
C3 C7 C8 . . 119.8(3)
O2 C8 C9 . . 124.8(3)
O2 C8 C7 . . 118.7(3)
C9 C8 C7 . . 116.4(3)
C10 C9 C11 . . 107.7(3)
C10 C9 C8 . . 119.2(3)
C11 C9 C8 . . 133.1(3)
O3 C10 C9 . . 110.2(3)
O3 C10 C4 . . 122.0(3)
C9 C10 C4 . . 127.8(3)
C12 C11 C9 . . 104.3(3)
C12 C11 C13 . . 128.6(3)
C9 C11 C13 . . 127.1(3)
C11 C12 O3 . . 112.9(3)
C11 C12 Br1 . . 131.9(3)
O3 C12 Br1 . . 115.2(2)
C11 C13 H13A . . 109.5
C11 C13 H13B . . 109.5
H13A C13 H13B . . 109.5
C11 C13 H13C . . 109.5
H13A C13 H13C . . 109.5
H13B C13 H13C . . 109.5
C2 C14 C15 . 4_575 111.7(3)
C2 C14 C15 . . 111.7(3)
C15 C14 C15 4_575 . 36.7(4)
C2 C14 H14A . . 92.9
C15 C14 H14A 4_575 . 79.0
C15 C14 H14A . . 115.4
C2 C14 H14B . . 119.8
C15 C14 H14B 4_575 . 126.1
C15 C14 H14B . . 105.4
H14A C14 H14B . . 111.9
C15 C15 C16 4_575 4_575 83.3(3)
C15 C15 C16 4_575 . 56.7(3)
C16 C15 C16 4_575 . 26.6(5)
C15 C15 C14 4_575 . 71.66(18)
C16 C15 C14 4_575 . 122.4(4)
C16 C15 C14 . . 108.0(3)
C15 C15 H15B 4_575 . 163.3
C16 C15 H15B 4_575 . 80.6
C16 C15 H15B . . 107.0
C14 C15 H15B . . 113.9
C15 C15 H15A 4_575 . 83.5
C16 C15 H15A 4_575 . 118.9
C16 C15 H15A . . 110.9
C14 C15 H15A . . 108.8
H15B C15 H15A . . 108.2
C16 C16 C15 4_575 4_575 96.7(3)
C16 C16 C15 4_575 . 56.7(3)
C15 C16 C15 4_575 . 40.0(4)
C16 C16 C17 4_575 . 77.4(2)
C15 C16 C17 4_575 . 125.7(4)
C15 C16 C17 . . 110.5(4)
C16 C16 H16A 4_575 . 164.1
C15 C16 H16A 4_575 . 67.7
C15 C16 H16A . . 107.7
C17 C16 H16A . . 108.5
C16 C16 H16B 4_575 . 82.2
C15 C16 H16B 4_575 . 122.2
C15 C16 H16B . . 111.1
C17 C16 H16B . . 110.5
H16A C16 H16B . . 108.5
C18 C17 C18 4_575 . 108.0(3)
C18 C17 C1 4_575 . 109.60(18)
C18 C17 C1 . . 109.60(18)
C18 C17 C16 4_575 4_575 98.3(3)
C18 C17 C16 . 4_575 119.9(3)
C1 C17 C16 . 4_575 110.6(3)
C18 C17 C16 4_575 . 119.9(3)
C18 C17 C16 . . 98.3(3)
C1 C17 C16 . . 110.6(3)
C16 C17 C16 4_575 . 25.3(4)
C17 C18 H18A . . 109.5
C17 C18 H18B . . 109.5
H18A C18 H18B . . 109.5
C17 C18 H18C . . 109.5
H18A C18 H18C . . 109.5
H18B C18 H18C . . 109.5
C10 O3 C12 . . 104.9(2)

loop_
_geom_bond_atom_site_label_1
_geom_bond_atom_site_label_2
_geom_bond_site_symmetry_2
_geom_bond_distance
Br1 C12 . 1.852(3)
C1 C6 . 1.386(4)
C1 C2 . 1.410(4)
C1 C17 . 1.534(4)
C2 C3 . 1.412(4)
C2 C14 . 1.526(4)
C3 C4 . 1.409(4)
C3 C7 . 1.499(4)
C4 C5 . 1.388(4)
C4 C10 . 1.444(4)
C5 C6 . 1.371(4)
C5 H5 . 0.9300
C6 H6 . 0.9300
C7 O1 . 1.197(4)
C7 C8 . 1.566(5)
C8 O2 . 1.205(4)
C8 C9 . 1.439(4)
C9 C10 . 1.361(4)
C9 C11 . 1.436(4)
C10 O3 . 1.358(3)
C11 C12 . 1.331(5)
C11 C13 . 1.499(4)
C12 O3 . 1.389(4)
C13 H13A . 0.9600
C13 H13B . 0.9600
C13 H13C . 0.9600
C14 C15 4_575 1.547(5)
C14 C15 . 1.547(5)
C14 H14A . 0.8918
C14 H14B . 1.0084
C15 C15 4_575 0.973(9)
C15 C16 4_575 1.265(6)
C15 C16 . 1.503(6)
C15 H15B . 0.9700
C15 H15A . 0.9700
C16 C16 4_575 0.677(12)
C16 C15 4_575 1.265(6)
C16 C17 . 1.545(5)
C16 H16A . 0.9700
C16 H16B . 0.9700
C17 C18 4_575 1.532(3)
C17 C18 . 1.532(3)
C17 C16 4_575 1.545(5)
C18 H18A . 0.9600
C18 H18B . 0.9600
C18 H18C . 0.9600

loop_
_geom_hbond_atom_site_label_D
_geom_hbond_atom_site_label_H
_geom_hbond_atom_site_label_A
_geom_hbond_site_symmetry_A
_geom_hbond_distance_DH
_geom_hbond_distance_HA
_geom_hbond_distance_DA
_geom_hbond_angle_DHA
C6 H6 O2 1_655 0.93 2.39 3.322(4) 177.0

loop_
_geom_torsion_atom_site_label_1
_geom_torsion_atom_site_label_2
_geom_torsion_atom_site_label_3
_geom_torsion_atom_site_label_4
_geom_torsion_site_symmetry_1
_geom_torsion_site_symmetry_4
_geom_torsion
C6 C1 C2 C3 . . 0.0
C17 C1 C2 C3 . . 180.0
C6 C1 C2 C14 . . 180.0
C17 C1 C2 C14 . . 0.0
C1 C2 C3 C4 . . 0.0
C14 C2 C3 C4 . . 180.0
C1 C2 C3 C7 . . 180.0
C14 C2 C3 C7 . . 0.0
C2 C3 C4 C5 . . 0.0000(10)
C7 C3 C4 C5 . . 180.0
C2 C3 C4 C10 . . 180.0
C7 C3 C4 C10 . . 0.0
C3 C4 C5 C6 . . 0.0000(10)
C10 C4 C5 C6 . . 180.0
C4 C5 C6 C1 . . 0.0
C2 C1 C6 C5 . . 0.0
C17 C1 C6 C5 . . 180.0
C4 C3 C7 O1 . . 180.0
C2 C3 C7 O1 . . 0.0
C4 C3 C7 C8 . . 0.0
C2 C3 C7 C8 . . 180.0
O1 C7 C8 O2 . . 0.0
C3 C7 C8 O2 . . 180.0
O1 C7 C8 C9 . . 180.0
C3 C7 C8 C9 . . 0.0
O2 C8 C9 C10 . . 180.0
C7 C8 C9 C10 . . 0.0
O2 C8 C9 C11 . . 0.0
C7 C8 C9 C11 . . 180.0
C11 C9 C10 O3 . . 0.0
C8 C9 C10 O3 . . 180.0
C11 C9 C10 C4 . . 180.0
C8 C9 C10 C4 . . 0.0
C5 C4 C10 O3 . . 0.0
C3 C4 C10 O3 . . 180.0
C5 C4 C10 C9 . . 180.0
C3 C4 C10 C9 . . 0.0
C10 C9 C11 C12 . . 0.0
C8 C9 C11 C12 . . 180.0
C10 C9 C11 C13 . . 180.0
C8 C9 C11 C13 . . 0.0
C9 C11 C12 O3 . . 0.0
C13 C11 C12 O3 . . 180.0
C9 C11 C12 Br1 . . 180.0
C13 C11 C12 Br1 . . 0.0
C1 C2 C14 C15 . 4_575 -19.8(2)
C3 C2 C14 C15 . 4_575 160.2(2)
C1 C2 C14 C15 . . 19.8(2)
C3 C2 C14 C15 . . -160.2(2)
C2 C14 C15 C15 . 4_575 -97.56(14)
C2 C14 C15 C16 . 4_575 -28.5(5)
C15 C14 C15 C16 4_575 4_575 69.1(5)
C2 C14 C15 C16 . . -53.3(4)
C15 C14 C15 C16 4_575 . 44.3(3)
C15 C15 C16 C16 4_575 4_575 180.000(2)
C14 C15 C16 C16 . 4_575 127.6(4)
C16 C15 C16 C15 4_575 4_575 180.0000(10)
C14 C15 C16 C15 . 4_575 -52.4(4)
C15 C15 C16 C17 4_575 . 121.6(4)
C16 C15 C16 C17 4_575 . -58.4(4)
C14 C15 C16 C17 . . 69.2(4)
C6 C1 C17 C18 . 4_575 59.21(19)
C2 C1 C17 C18 . 4_575 -120.79(19)
C6 C1 C17 C18 . . -59.21(19)
C2 C1 C17 C18 . . 120.79(19)
C6 C1 C17 C16 . 4_575 166.5(2)
C2 C1 C17 C16 . 4_575 -13.5(2)
C6 C1 C17 C16 . . -166.5(2)
C2 C1 C17 C16 . . 13.5(2)
C16 C16 C17 C18 4_575 4_575 34.1(2)
C15 C16 C17 C18 4_575 4_575 123.4(5)
C15 C16 C17 C18 . 4_575 81.0(4)
C16 C16 C17 C18 4_575 . 150.55(19)
C15 C16 C17 C18 4_575 . -120.2(6)
C15 C16 C17 C18 . . -162.6(3)
C16 C16 C17 C1 4_575 . -94.83(11)
C15 C16 C17 C1 4_575 . -5.6(6)
C15 C16 C17 C1 . . -48.0(4)
C15 C16 C17 C16 4_575 4_575 89.2(6)
C15 C16 C17 C16 . 4_575 46.8(4)
C9 C10 O3 C12 . . 0.0
C4 C10 O3 C12 . . 180.0
C11 C12 O3 C10 . . 0.0
Br1 C12 O3 C10 . . 180.0
